data_9013186
loop_
_publ_author_name
'Gatta, G. D.'
'Rotiroti, N.'
'Ballaran, T. B.'
'Pavese, A.'

_publ_section_title
;
 Leucite at high pressure: Elastic behavior, phase stability,
 and petrological implications
 Locality: Sabatini volcanic district, Lazium, Italy
 Note: P = 0.0001 GPa in air
;
_journal_name_full 'American Mineralogist'
_journal_page_first 1588
_journal_page_last 1596
_journal_paper_doi 10.2138/am.2008.2932
_journal_volume 93
_journal_year 2008
_chemical_formula_sum 'Al0.99 Fe0.009 K0.948 Na0.026 O6 Si2.001'
_chemical_name_mineral Leucite
_space_group_IT_number 88
_symmetry_space_group_name_Hall '-I 4ad'
_symmetry_space_group_name_H-M 'I 41/a :2'
_cell_angle_alpha 90
_cell_angle_beta 90
_cell_angle_gamma 90
_cell_length_a 13.084
_cell_length_b 13.084
_cell_length_c 13.784
_cell_formula_units_Z 16
_cell_volume 2359.698
_diffrn_ambient_pressure 100
_exptl_crystal_density_diffrn 2.444
_exptl_crystal_pressure_history 'P = 0.0001 GPa in air'
_cod_depositor_comments
;
 Adding _atom_site_type_symbol label and values.

 Antanas Vaitkus
 2013-03-31
;
_cod_original_sg_symbol_H-M 'I 41/a'
_cod_original_formula_sum 'K.948 Na.026 (Fe.009 Al.99 Si2.001) O6'
_cod_database_code 9013186

loop_
_symmetry_equiv_pos_as_xyz
x,y,z
1/2+x,1/2+y,1/2+z
3/4+y,1/4-x,1/4-z
1/4+y,3/4-x,3/4-z
3/4-y,1/4+x,1/4+z
1/4-y,3/4+x,3/4+z
1/2+x,y,1/2-z
+x,1/2+y,-z
1/2-x,-y,1/2+z
-x,1/2-y,+z
3/4-y,3/4+x,3/4-z
1/4-y,1/4+x,1/4-z
3/4+y,3/4-x,3/4+z
1/4+y,1/4-x,1/4+z
-x,-y,-z
1/2-x,1/2-y,1/2-z

loop_
_atom_site_label
_atom_site_type_symbol
_atom_site_fract_x
_atom_site_fract_y
_atom_site_fract_z
_atom_site_occupancy
_atom_site_U_iso_or_equiv
KK K 0.36590 0.36430 0.11440 0.94800 0.06420
NaK Na 0.36590 0.36430 0.11440 0.02600 0.06420
FeT1 Fe 0.05760 0.39640 0.16660 0.00300 0.02420
AlT1 Al 0.05760 0.39640 0.16660 0.33000 0.02420
SiT1 Si 0.05760 0.39640 0.16660 0.66700 0.02420
FeT2 Fe 0.16780 0.61140 0.12840 0.00300 0.02440
AlT2 Al 0.16780 0.61140 0.12840 0.33000 0.02440
SiT2 Si 0.16780 0.61140 0.12840 0.66700 0.02440
FeT3 Fe 0.39220 0.64190 0.08600 0.00300 0.02370
AlT3 Al 0.39220 0.64190 0.08600 0.33000 0.02370
SiT3 Si 0.39220 0.64190 0.08600 0.66700 0.02370
O1 O 0.13280 0.31440 0.11050 1.00000 0.04000
O2 O 0.09180 0.51150 0.13110 1.00000 0.03600
O3 O 0.14600 0.68060 0.22740 1.00000 0.03200
O4 O 0.13410 0.68560 0.03670 1.00000 0.03600
O5 O 0.28960 0.57520 0.12010 1.00000 0.03200
O6 O 0.48280 0.61770 0.16660 1.00000 0.03100

_database_code_amcsd 0004673
